data_7225368
loop_
_publ_author_name
'Hu, Tuo-Ping'
'Xue, Zhi-Jia'
'Zheng, Bao-Hua'
'Wang, Xiao-Qing'
'Hao, Xue-Na'
'Song, You'

_publ_section_title
;
 Two novel nickel(ii) and cobalt(ii) metal--organic frameworks based on a
 rigid aromatic multicarboxylate ligand: syntheses, structural
 characterization and magnetic properties
;
_journal_issue 28
_journal_name_full CrystEngComm
_journal_page_first 5386
_journal_paper_doi 10.1039/C6CE00674D
_journal_volume 18
_journal_year 2016
_chemical_formula_sum 'C62 H62 N3 Ni3 O22.5'
_chemical_formula_weight 1385.27
_space_group_crystal_system triclinic
_space_group_IT_number 2
_space_group_name_Hall '-P 1'
_space_group_name_H-M_alt 'P -1'
_symmetry_space_group_name_Hall '-P 1'
_symmetry_space_group_name_H-M 'P -1'
_atom_sites_solution_hydrogens mixed
_audit_creation_method SHELXL-2014/7
_audit_update_record
;
2016-05-26 deposited with the CCDC.
2016-05-30 downloaded from the CCDC.
;
_cell_angle_alpha 84.645(2)
_cell_angle_beta 79.837(2)
_cell_angle_gamma 69.372(2)
_cell_formula_units_Z 2
_cell_length_a 12.8328(12)
_cell_length_b 16.1439(15)
_cell_length_c 16.2738(15)
_cell_measurement_reflns_used 1852
_cell_measurement_temperature 293(2)
_cell_measurement_theta_max 25.0
_cell_measurement_theta_min 2.93
_cell_volume 3104.0(5)
_computing_structure_refinement 'SHELXL-2014/7 (Sheldrick, 2014)'
_diffrn_ambient_temperature 293(2)
_diffrn_measured_fraction_theta_full 0.989
_diffrn_measured_fraction_theta_max 0.989
_diffrn_measurement_device_type 'Bruker Apex2 CCD'
_diffrn_measurement_method '\w scans'
_diffrn_radiation_type MoK\a
_diffrn_radiation_wavelength 0.71073
_diffrn_reflns_av_R_equivalents 0.0376
_diffrn_reflns_av_unetI/netI 0.0865
_diffrn_reflns_Laue_measured_fraction_full 0.989
_diffrn_reflns_Laue_measured_fraction_max 0.989
_diffrn_reflns_limit_h_max 15
_diffrn_reflns_limit_h_min -15
_diffrn_reflns_limit_k_max 19
_diffrn_reflns_limit_k_min -17
_diffrn_reflns_limit_l_max 19
_diffrn_reflns_limit_l_min -13
_diffrn_reflns_number 15566
_diffrn_reflns_point_group_measured_fraction_full 0.989
_diffrn_reflns_point_group_measured_fraction_max 0.989
_diffrn_reflns_theta_full 25.000
_diffrn_reflns_theta_max 25.000
_diffrn_reflns_theta_min 1.349
_exptl_absorpt_coefficient_mu 0.983
_exptl_crystal_colour green
_exptl_crystal_density_diffrn 1.482
_exptl_crystal_description block
_exptl_crystal_F_000 1438
_exptl_crystal_size_max 0.150
_exptl_crystal_size_mid 0.120
_exptl_crystal_size_min 0.100
_refine_diff_density_max 0.594
_refine_diff_density_min -0.491
_refine_diff_density_rms 0.089
_refine_ls_extinction_method none
_refine_ls_goodness_of_fit_ref 0.997
_refine_ls_hydrogen_treatment mixed
_refine_ls_matrix_type full
_refine_ls_number_parameters 782
_refine_ls_number_reflns 10821
_refine_ls_number_restraints 75
_refine_ls_restrained_S_all 1.000
_refine_ls_R_factor_all 0.0806
_refine_ls_R_factor_gt 0.0519
_refine_ls_shift/su_max 0.001
_refine_ls_shift/su_mean 0.000
_refine_ls_structure_factor_coef Fsqd
_refine_ls_weighting_details 'w=1/[\s^2^(Fo^2^)+(0.0605P)^2^] where P=(Fo^2^+2Fc^2^)/3'
_refine_ls_weighting_scheme calc
_refine_ls_wR_factor_gt 0.1228
_refine_ls_wR_factor_ref 0.1347
_reflns_Friedel_coverage 0.000
_reflns_number_gt 7241
_reflns_number_total 10821
_reflns_threshold_expression 'I > 2\s(I)'
_cod_data_source_file c6ce00674d2.cif
_cod_data_source_block p
_cod_depositor_comments 'Adding full bibliography for 7225368--7225369.cif.'
_cod_original_formula_sum 'C62 H62 N3 Ni3 O22.50'
_cod_database_code 7225368
_shelx_shelxl_version_number 2014/7
_shelx_space_group_comment
;
The symmetry employed for this shelxl refinement is uniquely defined
by the following loop, which should always be used as a source of
symmetry information in preference to the above space-group names.
They are only intended as comments.
;
_shelx_estimated_absorpt_t_min 0.867
_shelx_estimated_absorpt_t_max 0.908

loop_
_space_group_symop_operation_xyz
'x, y, z'
'-x, -y, -z'

loop_
_atom_site_label
_atom_site_type_symbol
_atom_site_fract_x
_atom_site_fract_y
_atom_site_fract_z
_atom_site_U_iso_or_equiv
_atom_site_adp_type
_atom_site_occupancy
_atom_site_site_symmetry_order
_atom_site_calc_flag
_atom_site_refinement_flags_posn
_atom_site_refinement_flags_adp
_atom_site_refinement_flags_occupancy
_atom_site_disorder_assembly
_atom_site_disorder_group
Ni1 Ni 1.43663(4) 1.28215(3) -0.04417(3) 0.02231(15) Uani 1 1 d . . . . .
Ni2 Ni 0.50235(5) 0.73982(3) 0.44236(3) 0.02375(15) Uani 1 1 d . . . . .
Ni3 Ni 0.50530(4) 0.76551(3) 0.24832(3) 0.02089(15) Uani 1 1 d . . . . .
O1 O 0.5821(3) 0.8297(2) 0.41030(18) 0.0333(8) Uani 1 1 d . . . . .
O2 O 0.5913(3) 0.84216(18) 0.27052(17) 0.0296(7) Uani 1 1 d . . . . .
O3 O 0.7066(4) 1.0716(2) 0.5362(2) 0.0690(12) Uani 1 1 d . . . . .
O4 O 0.5923(3) 1.1775(2) 0.46301(18) 0.0350(8) Uani 1 1 d . . . . .
O5 O 1.4224(2) 1.68497(18) 0.22639(17) 0.0265(7) Uani 1 1 d . . . . .
O6 O 1.4899(3) 1.6308(2) 0.09735(18) 0.0370(8) Uani 1 1 d . . . . .
O7 O 1.4536(3) 1.31135(19) 0.07724(18) 0.0342(8) Uani 1 1 d . . . . .
O8 O 1.3068(3) 1.3919(2) 0.01977(19) 0.0357(8) Uani 1 1 d . . . . .
O9 O 1.3619(2) 1.19153(18) 0.00760(17) 0.0308(7) Uani 1 1 d . . . . .
O10 O 1.2225(3) 1.2271(2) -0.0680(2) 0.0485(10) Uani 1 1 d . . . . .
O11 O 1.4150(2) 0.87165(18) 0.18195(18) 0.0306(7) Uani 1 1 d . . . . .
O12 O 1.4157(2) 0.81917(19) 0.06015(18) 0.0331(7) Uani 1 1 d . . . . .
O13 O 0.5896(2) 0.66979(18) 0.33379(16) 0.0238(6) Uani 1 1 d . . . . .
O14 O 0.6784(3) 0.56323(19) 0.24337(19) 0.0404(8) Uani 1 1 d . . . . .
O15 O 0.7269(3) 0.2916(2) 0.57965(19) 0.0350(8) Uani 1 1 d . . . . .
O16 O 0.5742(2) 0.35012(19) 0.51682(18) 0.0311(7) Uani 1 1 d . . . . .
O1W O 0.6158(3) 0.6750(2) 0.5235(2) 0.0445(9) Uani 1 1 d D . . . .
H1WA H 0.578(4) 0.673(4) 0.5725(18) 0.067 Uiso 1 1 d D U . . .
H1WB H 0.682(2) 0.677(2) 0.512(3) 0.067 Uiso 1 1 d D U . . .
O2W O 0.3907(2) 0.80092(17) 0.35697(16) 0.0240(7) Uani 1 1 d . . . . .
H2WA H 0.3309 0.7763 0.3613 0.029 Uiso 1 1 d R U . . .
H2WB H 0.3585 0.8646 0.3625 0.029 Uiso 1 1 d R U . . .
O3W O 1.3684(2) 1.29084(17) -0.15089(16) 0.0226(6) Uani 1 1 d . . . . .
H3WA H 1.3296 1.3525 -0.1651 0.027 Uiso 1 1 d R U . . .
H3WB H 1.3139 1.2605 -0.1418 0.027 Uiso 1 1 d R U . . .
C1 C 0.6100(3) 0.8602(3) 0.3386(3) 0.0260(10) Uani 1 1 d . . . . .
C2 C 0.6702(4) 0.9256(3) 0.3343(3) 0.0283(10) Uani 1 1 d . . . . .
C3 C 0.7496(4) 0.9296(3) 0.2672(3) 0.0389(12) Uani 1 1 d . . . . .
H3 H 0.7658 0.8923 0.2230 0.047 Uiso 1 1 calc R U . . .
C4 C 0.8062(4) 0.9892(3) 0.2649(3) 0.0431(13) Uani 1 1 d . . . . .
H4 H 0.8615 0.9894 0.2196 0.052 Uiso 1 1 calc R U . . .
C5 C 0.7834(4) 1.0481(3) 0.3276(3) 0.0330(11) Uani 1 1 d . . . . .
C6 C 0.7012(4) 1.0443(3) 0.3969(3) 0.0323(11) Uani 1 1 d . . . . .
C7 C 0.6474(4) 0.9833(3) 0.3993(3) 0.0352(12) Uani 1 1 d . . . . .
H7 H 0.5944 0.9807 0.4455 0.042 Uiso 1 1 calc R U . . .
C8 C 0.6653(4) 1.1042(3) 0.4696(3) 0.0338(11) Uani 1 1 d . . . . .
C9 C 0.8059(5) 1.1960(4) 0.3404(4) 0.0663(19) Uani 1 1 d . . . . .
H9 H 0.7303 1.2204 0.3633 0.080 Uiso 1 1 calc R U . . .
C10 C 0.8504(4) 1.1078(3) 0.3212(3) 0.0385(12) Uani 1 1 d . . . . .
C11 C 0.9637(5) 1.0752(4) 0.2897(4) 0.0595(16) Uani 1 1 d . . . . .
H11 H 0.9972 1.0155 0.2777 0.071 Uiso 1 1 calc R U . . .
C12 C 1.0287(5) 1.1291(4) 0.2755(4) 0.0581(16) Uani 1 1 d . . . . .
H12 H 1.1049 1.1045 0.2542 0.070 Uiso 1 1 calc R U . . .
C13 C 0.9840(4) 1.2185(3) 0.2920(3) 0.0421(13) Uani 1 1 d . . . . .
C14 C 0.8728(5) 1.2486(4) 0.3262(4) 0.074(2) Uani 1 1 d . . . . .
H14 H 0.8401 1.3076 0.3407 0.089 Uiso 1 1 calc R U . . .
C16 C 1.0265(14) 1.3499(9) 0.3112(10) 0.058(2) Uani 0.378(5) 1 d D U P A 1
H16A H 0.9622 1.3671 0.3512 0.070 Uiso 0.378(5) 1 calc R U P A 1
C17 C 1.0918(12) 1.4035(11) 0.2916(9) 0.055(2) Uani 0.378(5) 1 d D U P A 1
H17C H 1.0672 1.4566 0.3191 0.066 Uiso 0.378(5) 1 calc R U P A 1
C19 C 1.2306(14) 1.2980(9) 0.2097(8) 0.067(3) Uani 0.378(5) 1 d D U P A 1
H19A H 1.3033 1.2769 0.1802 0.081 Uiso 0.378(5) 1 calc R U P A 1
C20 C 1.1672(12) 1.2414(11) 0.2260(8) 0.066(3) Uani 0.378(5) 1 d D U P A 1
H20A H 1.1960 1.1839 0.2069 0.079 Uiso 0.378(5) 1 calc R U P A 1
C15 C 1.0546(4) 1.2758(3) 0.2739(3) 0.0416(13) Uani 1 1 d D . . . .
C18 C 1.1874(4) 1.3856(3) 0.2366(3) 0.0361(12) Uani 1 1 d D . . . .
C16A C 1.0873(8) 1.3092(6) 0.3356(5) 0.051(2) Uani 0.622(5) 1 d D U P A 2
H16B H 1.0637 1.2967 0.3912 0.062 Uiso 0.622(5) 1 calc R U P A 2
C17A C 1.1547(8) 1.3613(6) 0.3167(5) 0.049(2) Uani 0.622(5) 1 d D U P A 2
H17D H 1.1784 1.3803 0.3600 0.059 Uiso 0.622(5) 1 calc R U P A 2
C19A C 1.1388(9) 1.3638(7) 0.1750(5) 0.068(2) Uani 0.622(5) 1 d D U P A 2
H19B H 1.1483 1.3873 0.1210 0.082 Uiso 0.622(5) 1 calc R U P A 2
C20A C 1.0773(9) 1.3084(7) 0.1934(5) 0.067(2) Uani 0.622(5) 1 d D U P A 2
H20B H 1.0499 1.2921 0.1506 0.081 Uiso 0.622(5) 1 calc R U P A 2
C21 C 1.2537(4) 1.4472(3) 0.2180(3) 0.0295(11) Uani 1 1 d . . . . .
C22 C 1.2384(4) 1.5118(3) 0.2748(3) 0.0402(13) Uani 1 1 d . . . . .
H22 H 1.1871 1.5155 0.3237 0.048 Uiso 1 1 calc R U . . .
C23 C 1.2966(4) 1.5700(3) 0.2609(3) 0.0372(12) Uani 1 1 d . . . . .
H23 H 1.2851 1.6115 0.3007 0.045 Uiso 1 1 calc R U . . .
C24 C 1.3723(4) 1.5675(3) 0.1884(2) 0.0254(10) Uani 1 1 d . . . . .
C25 C 1.3907(4) 1.5032(3) 0.1321(3) 0.0294(10) Uani 1 1 d . . . . .
H25 H 1.4428 1.4998 0.0838 0.035 Uiso 1 1 calc R U . . .
C26 C 1.3334(4) 1.4433(3) 0.1456(2) 0.0263(10) Uani 1 1 d . . . . .
C27 C 1.4340(4) 1.6326(3) 0.1695(3) 0.0251(10) Uani 1 1 d . . . . .
C28 C 1.3651(4) 1.3765(3) 0.0783(3) 0.0258(10) Uani 1 1 d . . . . .
C29 C 1.2767(4) 1.1819(3) -0.0135(3) 0.0276(10) Uani 1 1 d . . . . .
C30 C 1.2414(4) 1.1071(3) 0.0284(3) 0.0268(10) Uani 1 1 d . . . . .
C31 C 1.1307(4) 1.1127(3) 0.0377(3) 0.0330(11) Uani 1 1 d . . . . .
H31 H 1.0777 1.1631 0.0181 0.040 Uiso 1 1 calc R U . . .
C32 C 1.0971(4) 1.0435(3) 0.0762(3) 0.0363(12) Uani 1 1 d . . . . .
H32 H 1.0214 1.0494 0.0835 0.044 Uiso 1 1 calc R U . . .
C33 C 1.1742(4) 0.9658(3) 0.1041(3) 0.0280(10) Uani 1 1 d . . . . .
C34 C 1.2885(3) 0.9596(3) 0.0933(2) 0.0229(9) Uani 1 1 d . . . . .
C35 C 1.3190(4) 1.0307(3) 0.0564(2) 0.0257(10) Uani 1 1 d . . . . .
H35 H 1.3940 1.0267 0.0505 0.031 Uiso 1 1 calc R U . . .
C36 C 1.3803(3) 0.8756(3) 0.1139(3) 0.0219(9) Uani 1 1 d . . . . .
C37 C 1.1321(4) 0.8957(3) 0.1454(3) 0.0288(10) Uani 1 1 d . . . . .
C38 C 1.1624(4) 0.8539(3) 0.2202(3) 0.0315(11) Uani 1 1 d . . . . .
H38 H 1.2164 0.8664 0.2432 0.038 Uiso 1 1 calc R U . . .
C39 C 1.1148(4) 0.7941(3) 0.2617(3) 0.0359(12) Uani 1 1 d . . . . .
H39 H 1.1366 0.7676 0.3121 0.043 Uiso 1 1 calc R U . . .
C40 C 1.0347(4) 0.7730(3) 0.2289(3) 0.0340(11) Uani 1 1 d . . . . .
C41 C 1.0067(4) 0.8121(3) 0.1517(3) 0.0370(12) Uani 1 1 d . . . . .
H41 H 0.9562 0.7970 0.1269 0.044 Uiso 1 1 calc R U . . .
C42 C 1.0537(4) 0.8727(3) 0.1121(3) 0.0346(11) Uani 1 1 d . . . . .
H42 H 1.0323 0.8992 0.0616 0.042 Uiso 1 1 calc R U . . .
C43 C 0.9793(4) 0.7122(3) 0.2732(3) 0.0366(12) Uani 1 1 d . . . . .
C44 C 0.9500(4) 0.7115(3) 0.3594(3) 0.0401(12) Uani 1 1 d . . . . .
H44 H 0.9672 0.7494 0.3900 0.048 Uiso 1 1 calc R U . . .
C45 C 0.8956(4) 0.6555(3) 0.4012(3) 0.0393(12) Uani 1 1 d . . . . .
H45 H 0.8770 0.6567 0.4591 0.047 Uiso 1 1 calc R U . . .
C46 C 0.8688(4) 0.5983(3) 0.3581(3) 0.0409(13) Uani 1 1 d . . . . .
C47 C 0.8968(5) 0.5976(4) 0.2715(3) 0.0562(16) Uani 1 1 d . . . . .
H47 H 0.8796 0.5593 0.2412 0.067 Uiso 1 1 calc R U . . .
C48 C 0.9508(5) 0.6545(4) 0.2306(3) 0.0571(16) Uani 1 1 d . . . . .
H48 H 0.9683 0.6540 0.1726 0.069 Uiso 1 1 calc R U . . .
C49 C 0.8129(4) 0.5365(3) 0.4032(3) 0.0326(11) Uani 1 1 d . . . . .
C50 C 0.8604(4) 0.4801(3) 0.4664(3) 0.0423(13) Uani 1 1 d . . . . .
H50 H 0.9258 0.4828 0.4813 0.051 Uiso 1 1 calc R U . . .
C51 C 0.8141(4) 0.4200(3) 0.5080(3) 0.0334(11) Uani 1 1 d . . . . .
H51 H 0.8491 0.3824 0.5495 0.040 Uiso 1 1 calc R U . . .
C52 C 0.7159(4) 0.4152(3) 0.4885(3) 0.0241(10) Uani 1 1 d . . . . .
C53 C 0.6648(4) 0.4732(3) 0.4266(2) 0.0252(10) Uani 1 1 d . . . . .
H53 H 0.5975 0.4720 0.4138 0.030 Uiso 1 1 calc R U . . .
C54 C 0.7127(4) 0.5325(3) 0.3838(3) 0.0251(10) Uani 1 1 d . . . . .
C55 C 0.6559(3) 0.5921(3) 0.3160(3) 0.0243(10) Uani 1 1 d . . . . .
C56 C 0.6686(4) 0.3473(3) 0.5319(3) 0.0237(10) Uani 1 1 d . . . . .
O4W O 0.6804(6) 0.8117(4) 0.5549(4) 0.146(3) Uani 1 1 d D U . . .
O5W O 0.5052(7) 0.6147(5) 0.6717(5) 0.187(3) Uani 1 1 d . . . . .
O6W O 0.5022(8) 0.7831(6) 0.7083(7) 0.259(5) Uani 1 1 d . . . . .
O7W O 1.3206(13) 1.6018(7) -0.2056(10) 0.172(6) Uani 0.5 1 d . . P . .

loop_
_atom_site_aniso_label
_atom_site_aniso_U_11
_atom_site_aniso_U_22
_atom_site_aniso_U_33
_atom_site_aniso_U_23
_atom_site_aniso_U_13
_atom_site_aniso_U_12
Ni1 0.0312(3) 0.0223(3) 0.0188(3) -0.0029(2) 0.0013(2) -0.0177(3)
Ni2 0.0307(3) 0.0265(3) 0.0198(3) 0.0003(2) -0.0018(2) -0.0180(3)
Ni3 0.0304(3) 0.0208(3) 0.0175(3) -0.0006(2) -0.0021(2) -0.0171(2)
O1 0.047(2) 0.0420(19) 0.0253(17) -0.0031(14) -0.0035(15) -0.0332(17)
O2 0.046(2) 0.0327(17) 0.0226(17) -0.0024(13) -0.0057(14) -0.0277(16)
O3 0.091(3) 0.053(2) 0.054(3) -0.029(2) -0.030(2) 0.002(2)
O4 0.044(2) 0.0310(19) 0.0294(18) -0.0069(14) 0.0060(15) -0.0162(17)
O5 0.0347(18) 0.0268(16) 0.0258(16) -0.0054(13) 0.0006(13) -0.0217(14)
O6 0.056(2) 0.0400(19) 0.0256(18) -0.0108(14) 0.0138(15) -0.0372(17)
O7 0.044(2) 0.0269(18) 0.0340(19) -0.0089(14) -0.0071(15) -0.0124(16)
O8 0.042(2) 0.0366(19) 0.0325(19) -0.0101(15) -0.0028(16) -0.0173(16)
O9 0.0409(19) 0.0309(18) 0.0306(18) 0.0042(14) -0.0055(15) -0.0259(15)
O10 0.048(2) 0.054(2) 0.057(2) 0.0328(19) -0.0233(19) -0.0352(19)
O11 0.0393(19) 0.0245(17) 0.0305(18) -0.0003(14) -0.0075(15) -0.0133(15)
O12 0.0345(19) 0.0354(19) 0.0297(18) -0.0115(15) -0.0034(14) -0.0106(15)
O13 0.0302(17) 0.0234(16) 0.0207(16) 0.0009(12) -0.0029(13) -0.0135(14)
O14 0.066(2) 0.0278(18) 0.0243(18) -0.0026(14) -0.0061(16) -0.0120(17)
O15 0.042(2) 0.0375(19) 0.0357(19) 0.0129(15) -0.0108(16) -0.0279(16)
O16 0.0312(18) 0.0309(17) 0.0348(18) 0.0050(14) -0.0037(14) -0.0173(15)
O1W 0.041(2) 0.064(2) 0.030(2) 0.0012(18) -0.0085(17) -0.0196(19)
O2W 0.0324(17) 0.0225(16) 0.0234(16) -0.0004(12) 0.0015(13) -0.0200(14)
O3W 0.0294(17) 0.0216(15) 0.0215(16) -0.0009(12) -0.0026(13) -0.0152(13)
C1 0.026(2) 0.023(2) 0.031(3) 0.000(2) 0.001(2) -0.015(2)
C2 0.026(2) 0.031(3) 0.035(3) -0.002(2) -0.001(2) -0.019(2)
C3 0.051(3) 0.043(3) 0.033(3) -0.018(2) 0.012(2) -0.033(3)
C4 0.049(3) 0.055(3) 0.037(3) -0.013(2) 0.016(2) -0.040(3)
C5 0.041(3) 0.035(3) 0.032(3) -0.009(2) 0.009(2) -0.029(2)
C6 0.040(3) 0.035(3) 0.031(3) -0.009(2) 0.002(2) -0.026(2)
C7 0.044(3) 0.040(3) 0.031(3) -0.012(2) 0.010(2) -0.031(2)
C8 0.043(3) 0.038(3) 0.032(3) -0.011(2) 0.001(2) -0.030(3)
C9 0.052(4) 0.055(4) 0.098(5) -0.033(3) 0.035(3) -0.041(3)
C10 0.043(3) 0.045(3) 0.039(3) -0.015(2) 0.010(2) -0.034(3)
C11 0.049(4) 0.043(3) 0.094(5) -0.023(3) 0.005(3) -0.028(3)
C12 0.048(4) 0.052(4) 0.082(4) -0.022(3) 0.017(3) -0.034(3)
C13 0.052(3) 0.045(3) 0.043(3) -0.011(2) 0.009(3) -0.040(3)
C14 0.062(4) 0.047(4) 0.116(5) -0.038(3) 0.040(4) -0.039(3)
C16 0.074(6) 0.069(6) 0.047(5) -0.007(4) 0.006(4) -0.049(5)
C17 0.073(6) 0.067(6) 0.043(4) -0.008(4) 0.004(4) -0.051(5)
C19 0.104(6) 0.104(6) 0.032(4) -0.012(4) 0.013(4) -0.092(5)
C20 0.104(6) 0.103(6) 0.032(4) -0.011(4) 0.012(4) -0.094(5)
C15 0.053(3) 0.048(3) 0.038(3) -0.010(2) 0.009(2) -0.040(3)
C18 0.045(3) 0.039(3) 0.033(3) -0.015(2) 0.015(2) -0.031(2)
C16A 0.071(6) 0.066(5) 0.040(4) -0.003(3) 0.000(3) -0.055(4)
C17A 0.070(6) 0.067(5) 0.036(4) -0.006(3) -0.004(3) -0.056(4)
C19A 0.105(6) 0.110(6) 0.030(4) -0.009(4) 0.007(3) -0.094(5)
C20A 0.106(6) 0.111(6) 0.029(4) -0.010(4) 0.002(3) -0.095(5)
C21 0.039(3) 0.032(3) 0.027(2) -0.006(2) 0.007(2) -0.027(2)
C22 0.055(3) 0.046(3) 0.029(3) -0.018(2) 0.022(2) -0.039(3)
C23 0.047(3) 0.039(3) 0.031(3) -0.016(2) 0.013(2) -0.027(2)
C24 0.038(3) 0.024(2) 0.022(2) -0.0016(18) -0.001(2) -0.022(2)
C25 0.039(3) 0.033(3) 0.022(2) -0.0018(19) 0.007(2) -0.023(2)
C26 0.039(3) 0.027(2) 0.021(2) -0.0053(18) 0.002(2) -0.023(2)
C27 0.030(3) 0.025(2) 0.024(2) -0.0027(19) 0.001(2) -0.017(2)
C28 0.034(3) 0.027(3) 0.023(2) -0.0041(19) 0.009(2) -0.023(2)
C29 0.030(3) 0.031(3) 0.027(3) 0.005(2) 0.000(2) -0.020(2)
C30 0.036(3) 0.027(2) 0.025(2) 0.0010(19) -0.006(2) -0.020(2)
C31 0.034(3) 0.026(2) 0.044(3) 0.008(2) -0.010(2) -0.017(2)
C32 0.027(3) 0.040(3) 0.049(3) 0.013(2) -0.009(2) -0.022(2)
C33 0.032(3) 0.032(3) 0.026(2) 0.003(2) -0.004(2) -0.019(2)
C34 0.030(2) 0.024(2) 0.018(2) 0.0000(18) -0.0017(18) -0.015(2)
C35 0.025(2) 0.032(3) 0.027(2) 0.0031(19) -0.0017(19) -0.019(2)
C36 0.025(2) 0.025(2) 0.021(2) 0.0040(19) 0.0018(19) -0.020(2)
C37 0.028(3) 0.028(2) 0.034(3) 0.007(2) -0.002(2) -0.018(2)
C38 0.031(3) 0.032(3) 0.037(3) 0.007(2) -0.006(2) -0.020(2)
C39 0.038(3) 0.041(3) 0.035(3) 0.018(2) -0.009(2) -0.025(2)
C40 0.038(3) 0.033(3) 0.037(3) 0.010(2) -0.004(2) -0.024(2)
C41 0.042(3) 0.041(3) 0.040(3) 0.008(2) -0.007(2) -0.030(2)
C42 0.041(3) 0.043(3) 0.029(3) 0.015(2) -0.008(2) -0.027(2)
C43 0.036(3) 0.038(3) 0.044(3) 0.014(2) -0.009(2) -0.026(2)
C44 0.046(3) 0.044(3) 0.042(3) 0.003(2) -0.003(2) -0.032(3)
C45 0.050(3) 0.044(3) 0.032(3) 0.012(2) -0.004(2) -0.029(3)
C46 0.044(3) 0.044(3) 0.048(3) 0.019(2) -0.013(3) -0.035(3)
C47 0.080(4) 0.074(4) 0.043(3) 0.006(3) -0.007(3) -0.064(4)
C48 0.091(5) 0.071(4) 0.038(3) 0.013(3) -0.010(3) -0.066(4)
C49 0.037(3) 0.036(3) 0.035(3) 0.008(2) -0.004(2) -0.028(2)
C50 0.041(3) 0.059(3) 0.045(3) 0.021(3) -0.018(3) -0.040(3)
C51 0.034(3) 0.035(3) 0.038(3) 0.011(2) -0.013(2) -0.020(2)
C52 0.031(3) 0.023(2) 0.023(2) 0.0008(18) -0.0003(19) -0.017(2)
C53 0.025(2) 0.028(2) 0.025(2) 0.0014(19) -0.0025(19) -0.014(2)
C54 0.032(3) 0.022(2) 0.023(2) -0.0005(18) 0.0020(19) -0.015(2)
C55 0.026(2) 0.025(2) 0.026(3) 0.0057(19) -0.0028(19) -0.016(2)
C56 0.031(3) 0.019(2) 0.026(2) 0.0009(19) -0.005(2) -0.014(2)
O4W 0.228(7) 0.153(5) 0.112(5) 0.026(4) -0.084(5) -0.114(5)
O5W 0.226(8) 0.201(8) 0.181(7) 0.048(6) -0.091(7) -0.117(7)
O6W 0.229(10) 0.241(11) 0.289(12) 0.033(9) -0.083(9) -0.047(9)
O7W 0.218(15) 0.067(8) 0.267(17) -0.022(9) -0.101(14) -0.057(9)

loop_
_atom_type_symbol
_atom_type_description
_atom_type_scat_dispersion_real
_atom_type_scat_dispersion_imag
_atom_type_scat_source
C C 0.0033 0.0016 'International Tables Vol C Tables 4.2.6.8 and 6.1.1.4'
H H 0.0000 0.0000 'International Tables Vol C Tables 4.2.6.8 and 6.1.1.4'
Ni Ni 0.3393 1.1124 'International Tables Vol C Tables 4.2.6.8 and 6.1.1.4'
O O 0.0106 0.0060 'International Tables Vol C Tables 4.2.6.8 and 6.1.1.4'
N N 0.0061 0.0033 'International Tables Vol C Tables 4.2.6.8 and 6.1.1.4'

loop_
_geom_angle_atom_site_label_1
_geom_angle_atom_site_label_2
_geom_angle_atom_site_label_3
_geom_angle
_geom_angle_site_symmetry_1
_geom_angle_site_symmetry_3
O6 Ni1 O12 91.80(13) 2_885 2_875
O6 Ni1 O3W 88.70(11) 2_885 .
O12 Ni1 O3W 105.70(11) 2_875 .
O6 Ni1 O9 178.60(11) 2_885 .
O12 Ni1 O9 87.72(12) 2_875 .
O3W Ni1 O9 90.16(10) . .
O6 Ni1 O7 90.81(11) 2_885 .
O12 Ni1 O7 94.60(12) 2_875 .
O3W Ni1 O7 159.71(12) . .
O9 Ni1 O7 90.53(11) . .
O6 Ni1 O8 87.30(12) 2_885 .
O12 Ni1 O8 155.77(12) 2_875 .
O3W Ni1 O8 98.49(11) . .
O9 Ni1 O8 93.67(12) . .
O7 Ni1 O8 61.23(12) . .
O6 Ni1 C28 87.54(12) 2_885 .
O12 Ni1 C28 124.86(14) 2_875 .
O3W Ni1 C28 129.38(14) . .
O9 Ni1 C28 93.81(12) . .
O7 Ni1 C28 30.37(13) . .
O8 Ni1 C28 30.92(13) . .
O16 Ni2 O1 175.65(12) 2_666 .
O16 Ni2 O4 91.36(12) 2_666 2_676
O1 Ni2 O4 86.09(12) . 2_676
O16 Ni2 O1W 86.17(13) 2_666 .
O1 Ni2 O1W 90.22(13) . .
O4 Ni2 O1W 88.27(14) 2_676 .
O16 Ni2 O2W 93.14(11) 2_666 .
O1 Ni2 O2W 90.57(11) . .
O4 Ni2 O2W 94.01(12) 2_676 .
O1W Ni2 O2W 177.63(13) . .
O16 Ni2 O13 92.78(11) 2_666 .
O1 Ni2 O13 90.18(11) . .
O4 Ni2 O13 171.98(12) 2_676 .
O1W Ni2 O13 98.85(13) . .
O2W Ni2 O13 78.91(10) . .
O2 Ni3 O11 86.37(12) . 1_455
O2 Ni3 O5 178.36(12) . 1_445
O11 Ni3 O5 95.12(11) 1_455 1_445
O2 Ni3 O3W 89.67(11) . 2_775
O11 Ni3 O3W 97.10(11) 1_455 2_775
O5 Ni3 O3W 89.45(11) 1_445 2_775
O2 Ni3 O2W 93.04(11) . .
O11 Ni3 O2W 92.75(11) 1_455 .
O5 Ni3 O2W 87.59(11) 1_445 .
O3W Ni3 O2W 169.93(10) 2_775 .
O2 Ni3 O13 88.60(11) . .
O11 Ni3 O13 170.50(11) 1_455 .
O5 Ni3 O13 90.03(11) 1_445 .
O3W Ni3 O13 90.91(11) 2_775 .
O2W Ni3 O13 79.47(11) . .
C1 O1 Ni2 129.1(3) . .
C1 O2 Ni3 129.6(3) . .
C8 O4 Ni2 127.3(3) . 2_676
C27 O5 Ni3 135.0(3) . 1_665
C27 O6 Ni1 127.5(3) . 2_885
C28 O7 Ni1 89.4(3) . .
C28 O8 Ni1 88.1(3) . .
C29 O9 Ni1 126.1(3) . .
C36 O11 Ni3 130.5(3) . 1_655
C36 O12 Ni1 128.7(3) . 2_875
C55 O13 Ni2 137.3(3) . .
C55 O13 Ni3 125.3(3) . .
Ni2 O13 Ni3 96.38(11) . .
C56 O16 Ni2 125.9(3) . 2_666
Ni2 O1W H1WA 108(4) . .
Ni2 O1W H1WB 119(4) . .
H1WA O1W H1WB 127(5) . .
Ni3 O2W Ni2 97.70(12) . .
Ni3 O2W H2WA 112.1 . .
Ni2 O2W H2WA 112.2 . .
Ni3 O2W H2WB 112.2 . .
Ni2 O2W H2WB 112.3 . .
H2WA O2W H2WB 109.9 . .
Ni1 O3W Ni3 109.84(12) . 2_775
Ni1 O3W H3WA 109.6 . .
Ni3 O3W H3WA 109.6 2_775 .
Ni1 O3W H3WB 109.8 . .
Ni3 O3W H3WB 109.8 2_775 .
H3WA O3W H3WB 108.2 . .
O2 C1 O1 126.6(4) . .
O2 C1 C2 116.5(4) . .
O1 C1 C2 117.0(4) . .
C3 C2 C7 118.1(4) . .
C3 C2 C1 121.0(4) . .
C7 C2 C1 120.8(4) . .
C2 C3 C4 120.4(4) . .
C2 C3 H3 119.8 . .
C4 C3 H3 119.8 . .
C5 C4 C3 122.4(4) . .
C5 C4 H4 118.8 . .
C3 C4 H4 118.8 . .
C4 C5 C6 117.4(4) . .
C4 C5 C10 118.8(4) . .
C6 C5 C10 123.7(4) . .
C7 C6 C5 119.6(4) . .
C7 C6 C8 116.2(4) . .
C5 C6 C8 124.2(4) . .
C6 C7 C2 122.1(4) . .
C6 C7 H7 119.0 . .
C2 C7 H7 119.0 . .
O4 C8 O3 125.0(4) . .
O4 C8 C6 118.2(4) . .
O3 C8 C6 116.6(5) . .
C10 C9 C14 120.6(5) . .
C10 C9 H9 119.7 . .
C14 C9 H9 119.7 . .
C9 C10 C11 116.8(4) . .
C9 C10 C5 124.4(4) . .
C11 C10 C5 118.7(4) . .
C10 C11 C12 121.6(5) . .
C10 C11 H11 119.2 . .
C12 C11 H11 119.2 . .
C11 C12 C13 122.1(5) . .
C11 C12 H12 119.0 . .
C13 C12 H12 119.0 . .
C14 C13 C12 115.3(4) . .
C14 C13 C15 123.5(5) . .
C12 C13 C15 121.1(5) . .
C13 C14 C9 123.6(5) . .
C13 C14 H14 118.2 . .
C9 C14 H14 118.2 . .
C15 C16 C17 120.4(13) . .
C15 C16 H16A 119.8 . .
C17 C16 H16A 119.8 . .
C18 C17 C16 125.7(13) . .
C18 C17 H17C 117.2 . .
C16 C17 H17C 117.2 . .
C20 C19 C18 121.9(13) . .
C20 C19 H19A 119.1 . .
C18 C19 H19A 119.1 . .
C19 C20 C15 117.6(12) . .
C19 C20 H20A 121.2 . .
C15 C20 H20A 121.2 . .
C16A C15 C20A 116.1(6) . .
C16 C15 C20 118.2(9) . .
C16 C15 C13 121.3(8) . .
C16A C15 C13 122.8(5) . .
C20A C15 C13 120.4(5) . .
C20 C15 C13 119.5(6) . .
C17A C18 C19A 116.3(6) . .
C17 C18 C19 113.8(9) . .
C17 C18 C21 122.9(7) . .
C17A C18 C21 121.0(5) . .
C19A C18 C21 121.6(5) . .
C19 C18 C21 122.3(6) . .
C15 C16A C17A 121.4(7) . .
C15 C16A H16B 119.3 . .
C17A C16A H16B 119.3 . .
C18 C17A C16A 122.0(7) . .
C18 C17A H17D 119.0 . .
C16A C17A H17D 119.0 . .
C20A C19A C18 120.8(7) . .
C20A C19A H19B 119.6 . .
C18 C19A H19B 119.6 . .
C19A C20A C15 122.0(7) . .
C19A C20A H20B 119.0 . .
C15 C20A H20B 119.0 . .
C22 C21 C26 116.9(4) . .
C22 C21 C18 119.7(4) . .
C26 C21 C18 123.4(4) . .
C23 C22 C21 122.2(4) . .
C23 C22 H22 118.9 . .
C21 C22 H22 118.9 . .
C22 C23 C24 120.6(4) . .
C22 C23 H23 119.7 . .
C24 C23 H23 119.7 . .
C25 C24 C23 118.3(4) . .
C25 C24 C27 119.6(4) . .
C23 C24 C27 122.0(4) . .
C24 C25 C26 121.7(4) . .
C24 C25 H25 119.1 . .
C26 C25 H25 119.1 . .
C25 C26 C21 120.3(4) . .
C25 C26 C28 114.7(4) . .
C21 C26 C28 125.0(3) . .
O6 C27 O5 126.6(4) . .
O6 C27 C24 116.2(4) . .
O5 C27 C24 117.1(4) . .
O7 C28 O8 121.1(4) . .
O7 C28 C26 119.3(4) . .
O8 C28 C26 119.3(4) . .
O7 C28 Ni1 60.2(2) . .
O8 C28 Ni1 61.0(2) . .
C26 C28 Ni1 170.2(3) . .
O10 C29 O9 125.4(4) . .
O10 C29 C30 117.5(4) . .
O9 C29 C30 117.1(4) . .
C31 C30 C35 118.5(4) . .
C31 C30 C29 120.1(4) . .
C35 C30 C29 121.3(4) . .
C30 C31 C32 120.6(4) . .
C30 C31 H31 119.7 . .
C32 C31 H31 119.7 . .
C31 C32 C33 121.6(4) . .
C31 C32 H32 119.2 . .
C33 C32 H32 119.2 . .
C32 C33 C34 117.8(4) . .
C32 C33 C37 118.5(4) . .
C34 C33 C37 123.7(4) . .
C35 C34 C33 119.3(4) . .
C35 C34 C36 118.3(4) . .
C33 C34 C36 122.2(3) . .
C30 C35 C34 122.2(4) . .
C30 C35 H35 118.9 . .
C34 C35 H35 118.9 . .
O12 C36 O11 127.1(4) . .
O12 C36 C34 115.8(4) . .
O11 C36 C34 117.1(4) . .
C38 C37 C42 117.0(4) . .
C38 C37 C33 122.6(4) . .
C42 C37 C33 120.3(4) . .
C39 C38 C37 121.9(4) . .
C39 C38 H38 119.1 . .
C37 C38 H38 119.1 . .
C38 C39 C40 120.7(4) . .
C38 C39 H39 119.6 . .
C40 C39 H39 119.6 . .
C39 C40 C41 117.9(4) . .
C39 C40 C43 122.0(4) . .
C41 C40 C43 120.2(4) . .
C42 C41 C40 120.4(4) . .
C42 C41 H41 119.8 . .
C40 C41 H41 119.8 . .
C41 C42 C37 122.0(4) . .
C41 C42 H42 119.0 . .
C37 C42 H42 119.0 . .
C44 C43 C48 116.7(4) . .
C44 C43 C40 121.6(4) . .
C48 C43 C40 121.7(4) . .
C43 C44 C45 121.7(4) . .
C43 C44 H44 119.1 . .
C45 C44 H44 119.1 . .
C46 C45 C44 120.8(4) . .
C46 C45 H45 119.6 . .
C44 C45 H45 119.6 . .
C45 C46 C47 118.8(4) . .
C45 C46 C49 120.8(4) . .
C47 C46 C49 120.3(4) . .
C46 C47 C48 119.6(5) . .
C46 C47 H47 120.2 . .
C48 C47 H47 120.2 . .
C43 C48 C47 122.3(5) . .
C43 C48 H48 118.8 . .
C47 C48 H48 118.8 . .
C50 C49 C54 117.6(4) . .
C50 C49 C46 119.9(4) . .
C54 C49 C46 122.5(4) . .
C51 C50 C49 122.1(4) . .
C51 C50 H50 118.9 . .
C49 C50 H50 118.9 . .
C50 C51 C52 120.5(4) . .
C50 C51 H51 119.8 . .
C52 C51 H51 119.8 . .
C51 C52 C53 118.4(4) . .
C51 C52 C56 120.0(4) . .
C53 C52 C56 121.6(4) . .
C54 C53 C52 121.0(4) . .
C54 C53 H53 119.5 . .
C52 C53 H53 119.5 . .
C53 C54 C49 120.4(4) . .
C53 C54 C55 119.1(4) . .
C49 C54 C55 120.6(3) . .
O14 C55 O13 122.7(4) . .
O14 C55 C54 118.4(4) . .
O13 C55 C54 118.8(4) . .
O15 C56 O16 125.4(4) . .
O15 C56 C52 117.0(4) . .
O16 C56 C52 117.5(4) . .

loop_
_geom_bond_atom_site_label_1
_geom_bond_atom_site_label_2
_geom_bond_distance
_geom_bond_site_symmetry_2
Ni1 O6 2.008(3) 2_885
Ni1 O12 2.014(3) 2_875
Ni1 O3W 2.051(3) .
Ni1 O9 2.060(3) .
Ni1 O7 2.138(3) .
Ni1 O8 2.156(3) .
Ni1 C28 2.464(4) .
Ni2 O16 2.028(3) 2_666
Ni2 O1 2.035(3) .
Ni2 O4 2.052(3) 2_676
Ni2 O1W 2.075(3) .
Ni2 O2W 2.100(3) .
Ni2 O13 2.106(3) .
Ni3 O2 2.016(3) .
Ni3 O11 2.036(3) 1_455
Ni3 O5 2.036(3) 1_445
Ni3 O3W 2.072(3) 2_775
Ni3 O2W 2.072(3) .
Ni3 O13 2.108(3) .
O1 C1 1.266(5) .
O2 C1 1.254(5) .
O3 C8 1.278(6) .
O4 C8 1.233(5) .
O4 Ni2 2.052(3) 2_676
O5 C27 1.266(5) .
O5 Ni3 2.036(3) 1_665
O6 C27 1.260(5) .
O6 Ni1 2.008(3) 2_885
O7 C28 1.245(5) .
O8 C28 1.267(5) .
O9 C29 1.265(5) .
O10 C29 1.241(5) .
O11 C36 1.252(5) .
O11 Ni3 2.036(3) 1_655
O12 C36 1.232(5) .
O12 Ni1 2.014(3) 2_875
O13 C55 1.269(5) .
O14 C55 1.258(5) .
O15 C56 1.254(5) .
O16 C56 1.261(5) .
O16 Ni2 2.028(3) 2_666
O1W H1WA 0.862(19) .
O1W H1WB 0.855(19) .
O2W H2WA 0.9700 .
O2W H2WB 0.9700 .
O3W Ni3 2.072(3) 2_775
O3W H3WA 0.9700 .
O3W H3WB 0.9700 .
C1 C2 1.502(5) .
C2 C3 1.370(6) .
C2 C7 1.398(6) .
C3 C4 1.388(6) .
C3 H3 0.9300 .
C4 C5 1.382(6) .
C4 H4 0.9300 .
C5 C6 1.415(6) .
C5 C10 1.487(5) .
C6 C7 1.381(5) .
C6 C8 1.501(6) .
C7 H7 0.9300 .
C9 C10 1.378(7) .
C9 C14 1.385(6) .
C9 H9 0.9300 .
C10 C11 1.379(7) .
C11 C12 1.384(6) .
C11 H11 0.9300 .
C12 C13 1.386(7) .
C12 H12 0.9300 .
C13 C14 1.365(7) .
C13 C15 1.486(6) .
C14 H14 0.9300 .
C16 C15 1.297(13) .
C16 C17 1.384(14) .
C16 H16A 0.9300 .
C17 C18 1.343(13) .
C17 H17C 0.9300 .
C19 C20 1.404(13) .
C19 C18 1.406(13) .
C19 H19A 0.9300 .
C20 C15 1.456(13) .
C20 H20A 0.9300 .
C15 C16A 1.372(9) .
C15 C20A 1.387(8) .
C18 C17A 1.363(8) .
C18 C19A 1.398(8) .
C18 C21 1.502(5) .
C16A C17A 1.386(9) .
C16A H16B 0.9300 .
C17A H17D 0.9300 .
C19A C20A 1.371(9) .
C19A H19B 0.9300 .
C20A H20B 0.9300 .
C21 C22 1.398(6) .
C21 C26 1.407(6) .
C22 C23 1.375(6) .
C22 H22 0.9300 .
C23 C24 1.384(6) .
C23 H23 0.9300 .
C24 C25 1.380(6) .
C24 C27 1.505(5) .
C25 C26 1.388(5) .
C25 H25 0.9300 .
C26 C28 1.511(6) .
C29 C30 1.499(5) .
C30 C31 1.374(6) .
C30 C35 1.383(6) .
C31 C32 1.392(5) .
C31 H31 0.9300 .
C32 C33 1.392(6) .
C32 H32 0.9300 .
C33 C34 1.414(6) .
C33 C37 1.479(5) .
C34 C35 1.392(5) .
C34 C36 1.506(6) .
C35 H35 0.9300 .
C37 C38 1.384(6) .
C37 C42 1.392(6) .
C38 C39 1.383(5) .
C38 H38 0.9300 .
C39 C40 1.389(6) .
C39 H39 0.9300 .
C40 C41 1.399(6) .
C40 C43 1.472(6) .
C41 C42 1.377(6) .
C41 H41 0.9300 .
C42 H42 0.9300 .
C43 C44 1.387(6) .
C43 C48 1.390(6) .
C44 C45 1.389(6) .
C44 H44 0.9300 .
C45 C46 1.376(6) .
C45 H45 0.9300 .
C46 C47 1.391(7) .
C46 C49 1.493(6) .
C47 C48 1.394(6) .
C47 H47 0.9300 .
C48 H48 0.9300 .
C49 C50 1.385(6) .
C49 C54 1.401(6) .
C50 C51 1.376(6) .
C50 H50 0.9300 .
C51 C52 1.381(6) .
C51 H51 0.9300 .
C52 C53 1.395(6) .
C52 C56 1.498(5) .
C53 C54 1.385(5) .
C53 H53 0.9300 .
C54 C55 1.505(6) .

loop_
_geom_torsion_atom_site_label_1
_geom_torsion_atom_site_label_2
_geom_torsion_atom_site_label_3
_geom_torsion_atom_site_label_4
_geom_torsion
_geom_torsion_site_symmetry_1
Ni3 O2 C1 O1 3.5(7) .
Ni3 O2 C1 C2 -175.5(3) .
Ni2 O1 C1 O2 1.8(7) .
Ni2 O1 C1 C2 -179.1(3) .
O2 C1 C2 C3 -33.5(6) .
O1 C1 C2 C3 147.4(4) .
O2 C1 C2 C7 147.2(4) .
O1 C1 C2 C7 -31.9(6) .
C7 C2 C3 C4 0.6(7) .
C1 C2 C3 C4 -178.7(4) .
C2 C3 C4 C5 -2.0(8) .
C3 C4 C5 C6 1.8(8) .
C3 C4 C5 C10 178.3(5) .
C4 C5 C6 C7 -0.4(7) .
C10 C5 C6 C7 -176.6(5) .
C4 C5 C6 C8 -179.1(5) .
C10 C5 C6 C8 4.7(8) .
C5 C6 C7 C2 -1.0(7) .
C8 C6 C7 C2 177.9(5) .
C3 C2 C7 C6 0.8(7) .
C1 C2 C7 C6 -179.8(4) .
Ni2 O4 C8 O3 -10.6(7) 2_676
Ni2 O4 C8 C6 163.2(3) 2_676
C7 C6 C8 O4 -94.7(5) .
C5 C6 C8 O4 84.1(6) .
C7 C6 C8 O3 79.7(6) .
C5 C6 C8 O3 -101.5(6) .
C14 C9 C10 C11 1.7(9) .
C14 C9 C10 C5 -174.7(5) .
C4 C5 C10 C9 138.4(6) .
C6 C5 C10 C9 -45.4(8) .
C4 C5 C10 C11 -37.9(7) .
C6 C5 C10 C11 138.3(5) .
C9 C10 C11 C12 -2.1(9) .
C5 C10 C11 C12 174.5(5) .
C10 C11 C12 C13 -0.1(10) .
C11 C12 C13 C14 2.5(9) .
C11 C12 C13 C15 -178.2(5) .
C12 C13 C14 C9 -3.0(10) .
C15 C13 C14 C9 177.8(6) .
C10 C9 C14 C13 0.9(11) .
C15 C16 C17 C18 -1(3) .
C18 C19 C20 C15 -1(2) .
C17 C16 C15 C20 13(2) .
C17 C16 C15 C13 -178.0(12) .
C19 C20 C15 C16 -11.9(18) .
C19 C20 C15 C13 179.3(10) .
C14 C13 C15 C16 20.9(12) .
C12 C13 C15 C16 -158.3(10) .
C14 C13 C15 C16A 70.2(9) .
C12 C13 C15 C16A -109.0(8) .
C14 C13 C15 C20A -100.5(9) .
C12 C13 C15 C20A 80.3(9) .
C14 C13 C15 C20 -170.7(9) .
C12 C13 C15 C20 10.1(10) .
C16 C17 C18 C19 -11(2) .
C16 C17 C18 C21 179.6(13) .
C20 C19 C18 C17 12.2(19) .
C20 C19 C18 C21 -178.8(11) .
C20A C15 C16A C17A -10.0(13) .
C13 C15 C16A C17A 179.0(8) .
C19A C18 C17A C16A 7.2(13) .
C21 C18 C17A C16A 175.7(7) .
C15 C16A C17A C18 3.3(15) .
C17A C18 C19A C20A -10.7(14) .
C21 C18 C19A C20A -179.1(9) .
C18 C19A C20A C15 4.0(17) .
C16A C15 C20A C19A 6.4(15) .
C13 C15 C20A C19A 177.7(9) .
C17 C18 C21 C22 19.8(12) .
C17A C18 C21 C22 -30.7(9) .
C19A C18 C21 C22 137.3(7) .
C19 C18 C21 C22 -148.2(9) .
C17 C18 C21 C26 -161.0(10) .
C17A C18 C21 C26 148.5(7) .
C19A C18 C21 C26 -43.6(9) .
C19 C18 C21 C26 31.0(10) .
C26 C21 C22 C23 0.9(8) .
C18 C21 C22 C23 -179.9(5) .
C21 C22 C23 C24 1.1(8) .
C22 C23 C24 C25 -2.4(7) .
C22 C23 C24 C27 177.4(4) .
C23 C24 C25 C26 1.7(7) .
C27 C24 C25 C26 -178.1(4) .
C24 C25 C26 C21 0.3(7) .
C24 C25 C26 C28 -179.1(4) .
C22 C21 C26 C25 -1.6(7) .
C18 C21 C26 C25 179.3(4) .
C22 C21 C26 C28 177.8(5) .
C18 C21 C26 C28 -1.4(7) .
Ni1 O6 C27 O5 -7.7(7) 2_885
Ni1 O6 C27 C24 170.3(3) 2_885
Ni3 O5 C27 O6 -17.6(7) 1_665
Ni3 O5 C27 C24 164.4(3) 1_665
C25 C24 C27 O6 8.2(6) .
C23 C24 C27 O6 -171.6(4) .
C25 C24 C27 O5 -173.6(4) .
C23 C24 C27 O5 6.6(6) .
Ni1 O7 C28 O8 4.8(4) .
Ni1 O7 C28 C26 -168.8(3) .
Ni1 O8 C28 O7 -4.7(4) .
Ni1 O8 C28 C26 168.8(3) .
C25 C26 C28 O7 78.9(5) .
C21 C26 C28 O7 -100.5(5) .
C25 C26 C28 O8 -94.8(5) .
C21 C26 C28 O8 85.8(5) .
Ni1 O9 C29 O10 -1.7(7) .
Ni1 O9 C29 C30 175.6(3) .
O10 C29 C30 C31 -30.0(6) .
O9 C29 C30 C31 152.4(4) .
O10 C29 C30 C35 148.3(4) .
O9 C29 C30 C35 -29.3(6) .
C35 C30 C31 C32 1.4(7) .
C29 C30 C31 C32 179.7(4) .
C30 C31 C32 C33 -2.0(7) .
C31 C32 C33 C34 1.0(7) .
C31 C32 C33 C37 179.2(4) .
C32 C33 C34 C35 0.7(6) .
C37 C33 C34 C35 -177.5(4) .
C32 C33 C34 C36 -174.3(4) .
C37 C33 C34 C36 7.5(6) .
C31 C30 C35 C34 0.3(6) .
C29 C30 C35 C34 -178.1(4) .
C33 C34 C35 C30 -1.3(6) .
C36 C34 C35 C30 173.9(4) .
Ni1 O12 C36 O11 -18.3(6) 2_875
Ni1 O12 C36 C34 159.3(3) 2_875
Ni3 O11 C36 O12 -19.7(6) 1_655
Ni3 O11 C36 C34 162.8(3) 1_655
C35 C34 C36 O12 -93.5(4) .
C33 C34 C36 O12 81.5(5) .
C35 C34 C36 O11 84.3(5) .
C33 C34 C36 O11 -100.7(4) .
C32 C33 C37 C38 -132.0(5) .
C34 C33 C37 C38 46.2(7) .
C32 C33 C37 C42 44.1(6) .
C34 C33 C37 C42 -137.7(5) .
C42 C37 C38 C39 -2.0(7) .
C33 C37 C38 C39 174.2(4) .
C37 C38 C39 C40 0.6(7) .
C38 C39 C40 C41 2.0(7) .
C38 C39 C40 C43 -177.6(5) .
C39 C40 C41 C42 -3.2(7) .
C43 C40 C41 C42 176.4(5) .
C40 C41 C42 C37 1.8(8) .
C38 C37 C42 C41 0.7(7) .
C33 C37 C42 C41 -175.6(4) .
C39 C40 C43 C44 37.5(7) .
C41 C40 C43 C44 -142.1(5) .
C39 C40 C43 C48 -144.5(5) .
C41 C40 C43 C48 35.9(7) .
C48 C43 C44 C45 0.5(8) .
C40 C43 C44 C45 178.6(4) .
C43 C44 C45 C46 0.1(8) .
C44 C45 C46 C47 -0.3(8) .
C44 C45 C46 C49 178.5(4) .
C45 C46 C47 C48 -0.1(8) .
C49 C46 C47 C48 -178.9(5) .
C44 C43 C48 C47 -0.9(8) .
C40 C43 C48 C47 -179.0(5) .
C46 C47 C48 C43 0.7(9) .
C45 C46 C49 C50 -54.0(7) .
C47 C46 C49 C50 124.7(6) .
C45 C46 C49 C54 126.4(5) .
C47 C46 C49 C54 -54.9(7) .
C54 C49 C50 C51 1.8(8) .
C46 C49 C50 C51 -177.9(5) .
C49 C50 C51 C52 -1.2(8) .
C50 C51 C52 C53 -0.7(7) .
C50 C51 C52 C56 177.7(4) .
C51 C52 C53 C54 1.8(6) .
C56 C52 C53 C54 -176.5(4) .
C52 C53 C54 C49 -1.2(7) .
C52 C53 C54 C55 178.4(4) .
C50 C49 C54 C53 -0.6(7) .
C46 C49 C54 C53 179.0(4) .
C50 C49 C54 C55 179.8(4) .
C46 C49 C54 C55 -0.5(7) .
Ni2 O13 C55 O14 165.3(3) .
Ni3 O13 C55 O14 -0.3(6) .
Ni2 O13 C55 C54 -16.4(6) .
Ni3 O13 C55 C54 178.0(2) .
C53 C54 C55 O14 -86.1(5) .
C49 C54 C55 O14 93.5(5) .
C53 C54 C55 O13 95.6(5) .
C49 C54 C55 O13 -84.8(5) .
Ni2 O16 C56 O15 -5.4(6) 2_666
Ni2 O16 C56 C52 173.8(3) 2_666
C51 C52 C56 O15 -6.3(6) .
C53 C52 C56 O15 172.1(4) .
C51 C52 C56 O16 174.5(4) .
C53 C52 C56 O16 -7.2(6) .

loop_
_platon_squeeze_void_nr
_platon_squeeze_void_average_x
_platon_squeeze_void_average_y
_platon_squeeze_void_average_z
_platon_squeeze_void_volume
_platon_squeeze_void_count_electrons
_platon_squeeze_void_content
1 -0.006 -0.003 0.503 693 163 ' '
